data_7026860
loop_
_publ_author_name
'Pilia, Luca'
'Artizzu, Flavia'
'Espa, Davide'
'Marchi\`o, Luciano'
'Mercuri, Maria Laura'
'Serpe, Angela'
'Deplano, Paola'

_publ_section_title
;
 New sulfur-oxygen mixed-donor ligand
 N,N'-dimethyl-piperazine-3-oxo-2-thione (Me2pipto) and its Ni(II) and
 Fe(II) complexes.
;
_journal_issue 35
_journal_name_full 'Dalton transactions (Cambridge, England : 2003)'
_journal_page_first 8139
_journal_page_last 8142
_journal_paper_doi 10.1039/c0dt00803f
_journal_volume 39
_journal_year 2010
_chemical_formula_moiety 'C6 H10 N2 O S'
_chemical_formula_sum 'C6 H10 N2 O S'
_chemical_formula_weight 158.22
_chemical_name_systematic
;
?
;
_space_group_IT_number 33
_symmetry_cell_setting orthorhombic
_symmetry_space_group_name_Hall 'P 2c -2n'
_symmetry_space_group_name_H-M 'P n a 21'
_atom_sites_solution_hydrogens geom
_atom_sites_solution_primary direct
_atom_sites_solution_secondary difmap
_audit_creation_method SHELXL-97
_cell_angle_alpha 90.00
_cell_angle_beta 90.00
_cell_angle_gamma 90.00
_cell_formula_units_Z 4
_cell_length_a 9.758(4)
_cell_length_b 6.731(3)
_cell_length_c 11.686(6)
_cell_measurement_reflns_used 34
_cell_measurement_temperature 293(2)
_cell_measurement_theta_max 14.19
_cell_measurement_theta_min 7.19
_cell_volume 767.5(6)
_computing_cell_refinement 'local program'
_computing_data_collection 'local program'
_computing_data_reduction 'local program'
_computing_molecular_graphics 'Ortep3 for windows'
_computing_structure_refinement 'SHELXL-97 (Sheldrick, 1997)'
_computing_structure_solution Sir97
_diffrn_ambient_temperature 293(2)
_diffrn_measured_fraction_theta_full 1.000
_diffrn_measured_fraction_theta_max 1.000
_diffrn_measurement_device_type 'Philips PW 1100 diffractometer'
_diffrn_measurement_method theta-2-theta
_diffrn_radiation_monochromator graphite
_diffrn_radiation_source 'fine-focus sealed tube'
_diffrn_radiation_type MoK\a
_diffrn_radiation_wavelength 0.71073
_diffrn_reflns_av_R_equivalents 0.0320
_diffrn_reflns_av_sigmaI/netI 0.0698
_diffrn_reflns_limit_h_max 12
_diffrn_reflns_limit_h_min -1
_diffrn_reflns_limit_k_max 8
_diffrn_reflns_limit_k_min 0
_diffrn_reflns_limit_l_max 1
_diffrn_reflns_limit_l_min -14
_diffrn_reflns_number 1067
_diffrn_reflns_theta_full 26.99
_diffrn_reflns_theta_max 26.99
_diffrn_reflns_theta_min 3.49
_diffrn_standards_decay_% none
_diffrn_standards_interval_count 100
_diffrn_standards_number 1
_exptl_absorpt_coefficient_mu 0.354
_exptl_absorpt_correction_T_max 1.000
_exptl_absorpt_correction_T_min 0.905
_exptl_absorpt_correction_type empirical
_exptl_absorpt_process_details 'Walker & Stuart'
_exptl_crystal_colour yellow
_exptl_crystal_density_diffrn 1.369
_exptl_crystal_density_method 'not measured'
_exptl_crystal_description block
_exptl_crystal_F_000 336
_exptl_crystal_size_max 0.43
_exptl_crystal_size_mid 0.40
_exptl_crystal_size_min 0.30
_refine_diff_density_max 0.198
_refine_diff_density_min -0.268
_refine_diff_density_rms 0.052
_refine_ls_abs_structure_details 'Flack H D (1983), Acta Cryst. A39, 876-881'
_refine_ls_abs_structure_Flack -0.09(15)
_refine_ls_extinction_method none
_refine_ls_goodness_of_fit_ref 1.005
_refine_ls_hydrogen_treatment constr
_refine_ls_matrix_type full
_refine_ls_number_parameters 93
_refine_ls_number_reflns 962
_refine_ls_number_restraints 1
_refine_ls_restrained_S_all 1.004
_refine_ls_R_factor_all 0.0961
_refine_ls_R_factor_gt 0.0431
_refine_ls_shift/su_max 0.000
_refine_ls_shift/su_mean 0.000
_refine_ls_structure_factor_coef Fsqd
_refine_ls_weighting_details 'calc w=1/[\s^2^(Fo^2^)+(0.0270P)^2^+0.0000P] where P=(Fo^2^+2Fc^2^)/3'
_refine_ls_weighting_scheme calc
_refine_ls_wR_factor_gt 0.0738
_refine_ls_wR_factor_ref 0.0853
_reflns_number_gt 565
_reflns_number_total 962
_reflns_threshold_expression >2sigma(I)
_cod_data_source_file c0dt00803f.txt
_cod_data_source_block esa605s1
_cod_depositor_comments
;
The following automatic conversions were performed:

'_symmetry_cell_setting' value 'Orthorhombic' changed to
'orthorhombic' according to
/home/saulius/struct/CIF-dictionaries/cif_core.dic dictionary named
'cif_core.dic' version 2.4.2 from 2011-04-26.

Automatic conversion script
Id: cif_fix_values 1891 2012-01-12 08:04:46Z andrius 
;
_cod_original_sg_symbol_H-M Pna21
_cod_database_code 7026860

loop_
_symmetry_equiv_pos_as_xyz
'x, y, z'
'-x, -y, z+1/2'
'x+1/2, -y+1/2, z'
'-x+1/2, y+1/2, z+1/2'

loop_
_atom_site_label
_atom_site_type_symbol
_atom_site_fract_x
_atom_site_fract_y
_atom_site_fract_z
_atom_site_U_iso_or_equiv
_atom_site_adp_type
_atom_site_occupancy
_atom_site_symmetry_multiplicity
_atom_site_calc_flag
_atom_site_refinement_flags
S1 S 0.74971(17) 0.60499(17) 0.89177(10) 0.0554(4) Uani 1 1 d .
N2 N 0.7532(4) 0.9702(6) 0.8075(3) 0.0357(10) Uani 1 1 d .
N1 N 0.5471(4) 0.8902(6) 0.6505(3) 0.0380(10) Uani 1 1 d .
O2 O 0.5805(3) 0.5616(4) 0.6787(3) 0.0459(10) Uani 1 1 d .
C1 C 0.7060(4) 0.7822(7) 0.8024(4) 0.0325(12) Uani 1 1 d .
C4 C 0.7198(5) 1.1195(7) 0.7201(4) 0.0435(14) Uani 1 1 d .
H4A H 0.7783 1.1019 0.6538 0.052 Uiso 1 1 calc R
H4B H 0.7348 1.2519 0.7504 0.052 Uiso 1 1 calc R
C3 C 0.5722(5) 1.0949(6) 0.6865(5) 0.0444(13) Uani 1 1 d .
H3A H 0.5137 1.1274 0.7509 0.053 Uiso 1 1 calc R
H3B H 0.5505 1.1849 0.6242 0.053 Uiso 1 1 calc R
C2 C 0.6063(5) 0.7329(7) 0.7045(4) 0.0340(12) Uani 1 1 d .
C5 C 0.4372(5) 0.8562(8) 0.5674(5) 0.0526(16) Uani 1 1 d .
H5A H 0.4319 0.7171 0.5499 0.079 Uiso 1 1 calc R
H5B H 0.4562 0.9294 0.4987 0.079 Uiso 1 1 calc R
H5C H 0.3516 0.8999 0.5991 0.079 Uiso 1 1 calc R
C6 C 0.8550(5) 1.0313(6) 0.8945(5) 0.0495(13) Uani 1 1 d .
H6A H 0.9457 1.0068 0.8660 0.074 Uiso 1 1 calc R
H6B H 0.8409 0.9562 0.9633 0.074 Uiso 1 1 calc R
H6C H 0.8445 1.1703 0.9106 0.074 Uiso 1 1 calc R

loop_
_atom_site_aniso_label
_atom_site_aniso_U_11
_atom_site_aniso_U_22
_atom_site_aniso_U_33
_atom_site_aniso_U_23
_atom_site_aniso_U_13
_atom_site_aniso_U_12
S1 0.0737(9) 0.0456(7) 0.0470(7) 0.0121(10) -0.0142(9) 0.0037(9)
N2 0.035(2) 0.044(2) 0.028(2) -0.0026(18) 0.000(2) -0.001(2)
N1 0.030(2) 0.044(2) 0.040(2) 0.002(2) -0.003(2) -0.001(2)
O2 0.057(2) 0.0354(17) 0.045(2) -0.0082(19) -0.011(2) -0.0076(19)
C1 0.035(3) 0.031(2) 0.031(3) -0.003(2) 0.005(2) 0.002(2)
C4 0.054(3) 0.032(3) 0.044(3) 0.008(2) -0.002(3) -0.011(3)
C3 0.050(3) 0.037(3) 0.046(3) 0.011(3) -0.002(3) 0.012(3)
C2 0.032(3) 0.039(3) 0.030(3) -0.003(3) 0.006(2) -0.002(3)
C5 0.041(3) 0.070(4) 0.048(3) 0.005(3) -0.014(3) -0.009(3)
C6 0.040(3) 0.063(3) 0.046(3) -0.010(4) -0.006(3) -0.007(3)

loop_
_atom_type_symbol
_atom_type_description
_atom_type_scat_dispersion_real
_atom_type_scat_dispersion_imag
_atom_type_scat_source
C C 0.0033 0.0016 'International Tables Vol C Tables 4.2.6.8 and 6.1.1.4'
H H 0.0000 0.0000 'International Tables Vol C Tables 4.2.6.8 and 6.1.1.4'
N N 0.0061 0.0033 'International Tables Vol C Tables 4.2.6.8 and 6.1.1.4'
O O 0.0106 0.0060 'International Tables Vol C Tables 4.2.6.8 and 6.1.1.4'
S S 0.1246 0.1234 'International Tables Vol C Tables 4.2.6.8 and 6.1.1.4'

loop_
_geom_angle_atom_site_label_1
_geom_angle_atom_site_label_2
_geom_angle_atom_site_label_3
_geom_angle
C1 N2 C4 122.4(4)
C1 N2 C6 121.4(4)
C4 N2 C6 115.9(4)
C2 N1 C3 121.9(4)
C2 N1 C5 119.8(4)
C3 N1 C5 117.4(4)
N2 C1 C2 116.9(4)
N2 C1 S1 124.4(4)
C2 C1 S1 118.7(3)
N2 C4 C3 108.6(4)
N2 C4 H4A 110.0
C3 C4 H4A 110.0
N2 C4 H4B 110.0
C3 C4 H4B 110.0
H4A C4 H4B 108.3
N1 C3 C4 109.9(4)
N1 C3 H3A 109.7
C4 C3 H3A 109.7
N1 C3 H3B 109.7
C4 C3 H3B 109.7
H3A C3 H3B 108.2
O2 C2 N1 122.3(4)
O2 C2 C1 121.3(4)
N1 C2 C1 116.4(4)
N1 C5 H5A 109.5
N1 C5 H5B 109.5
H5A C5 H5B 109.5
N1 C5 H5C 109.5
H5A C5 H5C 109.5
H5B C5 H5C 109.5
N2 C6 H6A 109.5
N2 C6 H6B 109.5
H6A C6 H6B 109.5
N2 C6 H6C 109.5
H6A C6 H6C 109.5
H6B C6 H6C 109.5

loop_
_geom_bond_atom_site_label_1
_geom_bond_atom_site_label_2
_geom_bond_distance
S1 C1 1.642(4)
N2 C1 1.348(5)
N2 C4 1.469(6)
N2 C6 1.480(6)
N1 C2 1.361(5)
N1 C3 1.461(5)
N1 C5 1.465(5)
O2 C2 1.218(5)
C1 C2 1.538(6)
C4 C3 1.502(6)
C4 H4A 0.9700
C4 H4B 0.9700
C3 H3A 0.9700
C3 H3B 0.9700
C5 H5A 0.9600
C5 H5B 0.9600
C5 H5C 0.9600
C6 H6A 0.9600
C6 H6B 0.9600
C6 H6C 0.9600
